data_1521370
loop_
_publ_author_name
'Lamsa, Markku'
'Pursiainen, Jouni'
'Rissanen, Kari'
'Huuskonen, Juhani'

_publ_section_title
;
 Complexation of Crown Ethers and Podands with Tropylium Cations:
 Determination of Stability Constants and Crystal Structure of the
 Dibenzo-24-Crown-8-Tropylium Cation Complex
;
_journal_name_full 'Acta Chemica Scandinavica'
_journal_page_first 563
_journal_page_last 570
_journal_paper_doi 10.3891/acta.chem.scand.52-0563
_journal_volume 52
_journal_year 1998
_chemical_formula_sum 'C27 H31 B F4 O6'
_chemical_formula_weight 538.34
_space_group_IT_number 79
_symmetry_cell_setting tetragonal
_symmetry_Int_Tables_number 79
_symmetry_space_group_name_Hall 'I 4'
_symmetry_space_group_name_H-M 'I 4'
_cell_angle_alpha 90
_cell_angle_beta 90
_cell_angle_gamma 90
_cell_formula_units_Z 4
_cell_length_a 13.1260(2)
_cell_length_b 13.1260(2)
_cell_length_c 15.1338(2)
_cell_volume 2607.43(7)
_diffrn_ambient_temperature 298
_diffrn_radiation_probe x-ray
_diffrn_radiation_type MoK\a
_diffrn_radiation_wavelength 0.71069
_cod_data_source_file Acta-Chem-Scand-1998_52-563-570-2.cif
_cod_data_source_block 2
_cod_depositor_comments
;
No atomic coordinates in the paper, a dummy atom was added.
No R factors, etc

 The dummy atom was replaced by unknown values. This is the
 standard way of marking entries in the COD that do not contain
 coordinates.

 Antanas Vaitkus,
 2016-12-06
;
_cod_original_cell_volume 2607.4
_cod_database_code 1521370

loop_
_symmetry_equiv_pos_site_id
_symmetry_equiv_pos_as_xyz
1 x,y,z
2 -y,x,z
3 -x,-y,z
4 y,-x,z
5 1/2+x,1/2+y,1/2+z
6 1/2-y,1/2+x,1/2+z
7 1/2-x,1/2-y,1/2+z
8 1/2+y,1/2-x,1/2+z

loop_
_atom_site_label
_atom_site_type_symbol
_atom_site_fract_x
_atom_site_fract_y
_atom_site_fract_z
_atom_site_U_iso_or_equiv
_atom_site_calc_flag
? ? ? ? ? ? ?
